data_7135150
loop_
_publ_author_name
'Ma, Qiyuan'
'Qin, Hao'
'He, Xulong'
'Zheng, Zexi'
'Ding, Yawen'
'Yuan, Yu'
'Zhang, Shuwei'
'Jia, Xiaodong'

_publ_section_title
;
 Design, synthesis and structural investigation of a novel class of
 aggregation-induced emission (AIE) molecular scaffolds.
;
_journal_issue 97
_journal_name_full 'Chemical communications (Cambridge, England)'
_journal_page_first 19281
_journal_page_last 19284
_journal_paper_doi 10.1039/d5cc04833h
_journal_volume 61
_journal_year 2025
_chemical_absolute_configuration ad
_chemical_formula_moiety 'C32 H26 N2 O'
_chemical_formula_sum 'C32 H26 N2 O'
_chemical_formula_weight 454.55
_space_group_crystal_system orthorhombic
_space_group_IT_number 19
_space_group_name_Hall 'P 2ac 2ab'
_space_group_name_H-M_alt 'P 21 21 21'
_atom_sites_solution_hydrogens geom
_atom_sites_solution_primary dual
_audit_creation_date 2025-10-29
_audit_creation_method
;
Olex2 1.5-alpha
(compiled 2025.01.10 svn.r16582094 for OlexSys, GUI svn.r7115)
;
_audit_update_record
;
2025-10-29 deposited with the CCDC.	2025-10-30 downloaded from the CCDC.
;
_cell_angle_alpha 90
_cell_angle_beta 90
_cell_angle_gamma 90
_cell_formula_units_Z 4
_cell_length_a 11.6092(9)
_cell_length_b 12.2172(10)
_cell_length_c 16.4574(13)
_cell_measurement_reflns_used 9066
_cell_measurement_temperature 150.00
_cell_measurement_theta_max 60.59
_cell_measurement_theta_min 3.92
_cell_volume 2334.2(3)
_computing_cell_refinement 'SAINT V8.40B (?, 2016)'
_computing_data_reduction 'SAINT V8.40B (?, 2016)'
_computing_molecular_graphics 'Olex2 1.5-alpha (Dolomanov et al., 2009)'
_computing_publication_material 'Olex2 1.5-alpha (Dolomanov et al., 2009)'
_computing_structure_refinement 'XL  (Sheldrick, 2008)'
_computing_structure_solution 'SHELXT 2018/2 (Sheldrick, 2018)'
_diffrn_ambient_temperature 150.00
_diffrn_measured_fraction_theta_full 1.000
_diffrn_measured_fraction_theta_max 1.000
_diffrn_measurement_device_type 'Bruker APEX-II CCD'
_diffrn_measurement_method '\f and \w scans'
_diffrn_radiation_type GaK\a
_diffrn_radiation_wavelength 1.34139
_diffrn_reflns_av_R_equivalents 0.0849
_diffrn_reflns_av_unetI/netI 0.0490
_diffrn_reflns_Laue_measured_fraction_full 1.000
_diffrn_reflns_Laue_measured_fraction_max 1.000
_diffrn_reflns_limit_h_max 13
_diffrn_reflns_limit_h_min -13
_diffrn_reflns_limit_k_max 14
_diffrn_reflns_limit_k_min -14
_diffrn_reflns_limit_l_max 19
_diffrn_reflns_limit_l_min -19
_diffrn_reflns_number 30689
_diffrn_reflns_point_group_measured_fraction_full 0.999
_diffrn_reflns_point_group_measured_fraction_max 0.999
_diffrn_reflns_theta_full 52.972
_diffrn_reflns_theta_max 52.972
_diffrn_reflns_theta_min 3.920
_diffrn_source_current 3.57
_diffrn_source_power 0.24954300000000001
_diffrn_source_voltage 69.9
_diffrn_standards_number 0
_exptl_absorpt_coefficient_mu 0.387
_exptl_absorpt_correction_T_max 0.7519
_exptl_absorpt_correction_T_min 0.5421
_exptl_absorpt_correction_type none
_exptl_absorpt_process_details
;
SADABS-2016/2 (Bruker,2016/2) was used for absorption correction.
wR2(int) was 0.1610 before and 0.0857 after correction.
The Ratio of minimum to maximum transmission is 0.7210.
The \l/2 correction factor is Not present.
;
_exptl_crystal_colour 'metallic light yellow'
_exptl_crystal_colour_lustre metallic
_exptl_crystal_colour_modifier light
_exptl_crystal_colour_primary yellow
_exptl_crystal_density_diffrn 1.293
_exptl_crystal_description block
_exptl_crystal_F_000 960
_exptl_crystal_size_max 0.03
_exptl_crystal_size_mid 0.03
_exptl_crystal_size_min 0.03
_refine_diff_density_max 0.230
_refine_diff_density_min -0.207
_refine_diff_density_rms 0.046
_refine_ls_abs_structure_details
;
 Flack x determined using 1446 quotients [(I+)-(I-)]/[(I+)+(I-)]
 (Parsons, Flack and Wagner, Acta Cryst. B69 (2013) 249-259).
;
_refine_ls_abs_structure_Flack -0.1(3)
_refine_ls_extinction_coef 0.0040(7)
_refine_ls_extinction_expression Fc^*^=kFc[1+0.001xFc^2^\l^3^/sin(2\q)]^-1/4^
_refine_ls_extinction_method 'SHELXL-2017/1 (Sheldrick 2017)'
_refine_ls_goodness_of_fit_ref 1.092
_refine_ls_hydrogen_treatment constr
_refine_ls_matrix_type full
_refine_ls_number_parameters 317
_refine_ls_number_reflns 4113
_refine_ls_number_restraints 0
_refine_ls_restrained_S_all 1.092
_refine_ls_R_factor_all 0.0450
_refine_ls_R_factor_gt 0.0388
_refine_ls_shift/su_max 0.000
_refine_ls_shift/su_mean 0.000
_refine_ls_structure_factor_coef Fsqd
_refine_ls_weighting_details 'w=1/[\s^2^(Fo^2^)+(0.0503P)^2^+0.1765P] where P=(Fo^2^+2Fc^2^)/3'
_refine_ls_weighting_scheme calc
_refine_ls_wR_factor_gt 0.0940
_refine_ls_wR_factor_ref 0.0972
_reflns_Friedel_coverage 0.755
_reflns_Friedel_fraction_full 0.997
_reflns_Friedel_fraction_max 0.997
_reflns_number_gt 3628
_reflns_number_total 4113
_reflns_threshold_expression 'I > 2\s(I)'
_cod_data_source_file d5cc04833h2.cif
_cod_data_source_block 1_2
_cod_depositor_comments 'Adding full bibliography for 7135149--7135150.cif.'
_cod_database_code 7135150
_shelx_shelxl_version_number 2017/1
_shelx_space_group_comment
;
The symmetry employed for this shelxl refinement is uniquely defined
by the following loop, which should always be used as a source of
symmetry information in preference to the above space-group names.
They are only intended as comments.
;
_shelx_estimated_absorpt_t_max 0.988
_shelx_estimated_absorpt_t_min 0.988
_olex2_refinement_description
;
1. Fixed Uiso
 At 1.2 times of:
  All C(H) groups, All C(H,H) groups
2.a Ternary CH refined with riding coordinates:
 C00I(H00I)
2.b Secondary CH2 refined with riding coordinates:
 C00N(H00B,H00C), C00O(H00J,H00K), C00W(H00L,H00N)
2.c Aromatic/amide H refined with riding coordinates:
 C005(H005), C007(H007), C00A(H00A), C00D(H00D), C00E(H00E), C00F(H00F),
 C00G(H00G), C00H(H00H), C00M(H00M), C00P(H00P), C00Q(H00Q), C00R(H00R),
 C00S(H00S), C00T(H00T), C00U(H00U), C00V(H00V), C00X(H00X), C00Y(H00Y),
 C00Z(H00Z)
;
_olex2_submission_special_instructions 'No special instructions were received'

loop_
_space_group_symop_operation_xyz
'x, y, z'
'-x+1/2, -y, z+1/2'
'-x, y+1/2, -z+1/2'
'x+1/2, -y+1/2, -z'

loop_
_atom_site_label
_atom_site_type_symbol
_atom_site_fract_x
_atom_site_fract_y
_atom_site_fract_z
_atom_site_U_iso_or_equiv
_atom_site_adp_type
_atom_site_occupancy
_atom_site_site_symmetry_order
_atom_site_calc_flag
_atom_site_refinement_flags_posn
_atom_site_refinement_flags_adp
_atom_site_refinement_flags_occupancy
_atom_site_disorder_assembly
_atom_site_disorder_group
O001 O 0.28741(17) 0.58639(18) 0.40775(13) 0.0526(6) Uani 1 1 d . . . . .
N002 N 0.72686(19) 0.27252(16) 0.42624(12) 0.0309(5) Uani 1 1 d . . . . .
N003 N 0.5748(2) 0.13127(17) 0.30403(13) 0.0353(5) Uani 1 1 d . . . . .
C004 C 0.6412(2) 0.35124(19) 0.43402(14) 0.0280(6) Uani 1 1 d . . . . .
C005 C 0.5350(2) 0.4836(2) 0.51489(14) 0.0304(6) Uani 1 1 d . . . . .
H005 H 0.523900 0.519350 0.565528 0.036 Uiso 1 1 calc R U . . .
C006 C 0.3803(2) 0.69107(19) 0.50794(14) 0.0292(6) Uani 1 1 d . . . . .
C007 C 0.5675(2) 0.37727(19) 0.36859(14) 0.0297(6) Uani 1 1 d . . . . .
H007 H 0.577234 0.340906 0.318028 0.036 Uiso 1 1 calc R U . . .
C008 C 0.4647(2) 0.51159(19) 0.44931(14) 0.0287(6) Uani 1 1 d . . . . .
C009 C 0.9015(2) 0.2969(2) 0.34177(15) 0.0319(6) Uani 1 1 d . . . . .
C00A C 0.4850(2) 0.7344(2) 0.53336(15) 0.0335(6) Uani 1 1 d . . . . .
H00A H 0.554579 0.697413 0.520431 0.040 Uiso 1 1 calc R U . . .
C00B C 0.3719(2) 0.5937(2) 0.45264(15) 0.0334(6) Uani 1 1 d . . . . .
C00C C 0.4679(2) 0.0842(2) 0.30682(14) 0.0337(6) Uani 1 1 d . . . . .
C00D C 0.4820(2) 0.45424(19) 0.37669(14) 0.0297(6) Uani 1 1 d . . . . .
H00D H 0.433180 0.468975 0.331683 0.036 Uiso 1 1 calc R U . . .
C00E C 0.2795(2) 0.7457(2) 0.52885(14) 0.0333(6) Uani 1 1 d . . . . .
H00E H 0.207372 0.717108 0.511692 0.040 Uiso 1 1 calc R U . . .
C00F C 0.6205(2) 0.40508(19) 0.50821(14) 0.0310(6) Uani 1 1 d . . . . .
H00F H 0.665873 0.387295 0.554401 0.037 Uiso 1 1 calc R U . . .
C00G C 0.9551(2) 0.3025(2) 0.26610(16) 0.0377(6) Uani 1 1 d . . . . .
H00G H 0.916089 0.274906 0.219680 0.045 Uiso 1 1 calc R U . . .
C00H C 0.4889(2) 0.8313(2) 0.57747(16) 0.0370(6) Uani 1 1 d . . . . .
H00H H 0.560949 0.861322 0.593425 0.044 Uiso 1 1 calc R U . . .
C00I C 0.7802(2) 0.2499(2) 0.34715(14) 0.0322(6) Uani 1 1 d . . . . .
H00I H 0.732523 0.287067 0.304723 0.039 Uiso 1 1 calc R U . . .
C00J C 0.9600(2) 0.33654(19) 0.40993(15) 0.0324(6) Uani 1 1 d . . . . .
C00K C 0.6636(2) 0.0735(2) 0.32944(15) 0.0355(6) Uani 1 1 d . . . . .
C00L C 0.4496(3) -0.0243(2) 0.33430(14) 0.0371(7) Uani 1 1 d . . . . .
C00M C 0.2825(3) 0.8410(2) 0.57423(16) 0.0382(7) Uani 1 1 d . . . . .
H00M H 0.212909 0.876772 0.588944 0.046 Uiso 1 1 calc R U . . .
C00N C 0.9049(2) 0.3322(2) 0.49291(15) 0.0377(6) Uani 1 1 d . . . . .
H00B H 0.875975 0.405791 0.507699 0.045 Uiso 1 1 calc R U . . .
H00C H 0.963123 0.310268 0.533745 0.045 Uiso 1 1 calc R U . . .
C00O C 0.8058(3) 0.2509(2) 0.49357(16) 0.0359(6) Uani 1 1 d . . . . .
H00J H 0.836540 0.175585 0.488868 0.043 Uiso 1 1 calc R U . . .
H00K H 0.763707 0.256578 0.545704 0.043 Uiso 1 1 calc R U . . .
C00P C 0.3720(3) 0.1478(2) 0.28207(17) 0.0429(7) Uani 1 1 d . . . . .
H00P H 0.383090 0.220746 0.263621 0.051 Uiso 1 1 calc R U . . .
C00Q C 0.3876(3) 0.8837(2) 0.59803(16) 0.0372(6) Uani 1 1 d . . . . .
H00Q H 0.390098 0.949551 0.628698 0.045 Uiso 1 1 calc R U . . .
C00R C 1.0689(3) 0.3823(2) 0.39973(17) 0.0398(7) Uani 1 1 d . . . . .
H00R H 1.108613 0.410259 0.445744 0.048 Uiso 1 1 calc R U . . .
C00S C 0.6523(3) -0.0361(2) 0.35700(16) 0.0429(7) Uani 1 1 d . . . . .
H00S H 0.718425 -0.075772 0.374035 0.051 Uiso 1 1 calc R U . . .
C00T C 0.5478(3) -0.0835(2) 0.35893(16) 0.0430(7) Uani 1 1 d . . . . .
H00T H 0.540173 -0.157083 0.376897 0.052 Uiso 1 1 calc R U . . .
C00U C 1.1208(3) 0.3878(2) 0.32399(18) 0.0437(7) Uani 1 1 d . . . . .
H00U H 1.195187 0.419306 0.318227 0.052 Uiso 1 1 calc R U . . .
C00V C 0.3362(3) -0.0668(3) 0.33589(17) 0.0447(7) Uani 1 1 d . . . . .
H00V H 0.323216 -0.139528 0.354067 0.054 Uiso 1 1 calc R U . . .
C00W C 0.7806(3) 0.1259(2) 0.32759(18) 0.0425(7) Uani 1 1 d . . . . .
H00L H 0.814426 0.115059 0.272968 0.051 Uiso 1 1 calc R U . . .
H00N H 0.830801 0.088106 0.367278 0.051 Uiso 1 1 calc R U . . .
C00X C 1.0635(3) 0.3472(2) 0.25708(18) 0.0449(7) Uani 1 1 d . . . . .
H00X H 1.098482 0.350030 0.204946 0.054 Uiso 1 1 calc R U . . .
C00Y C 0.2635(3) 0.1043(3) 0.28472(17) 0.0485(8) Uani 1 1 d . . . . .
H00Y H 0.199572 0.147529 0.268335 0.058 Uiso 1 1 calc R U . . .
C00Z C 0.2454(3) -0.0038(3) 0.31144(17) 0.0500(8) Uani 1 1 d . . . . .
H00Z H 0.169657 -0.033164 0.312464 0.060 Uiso 1 1 calc R U . . .

loop_
_atom_site_aniso_label
_atom_site_aniso_U_11
_atom_site_aniso_U_22
_atom_site_aniso_U_33
_atom_site_aniso_U_23
_atom_site_aniso_U_13
_atom_site_aniso_U_12
O001 0.0332(12) 0.0601(14) 0.0645(13) -0.0252(11) -0.0138(10) 0.0088(10)
N002 0.0356(13) 0.0294(11) 0.0278(10) -0.0003(8) -0.0033(9) 0.0035(10)
N003 0.0390(13) 0.0314(11) 0.0356(11) -0.0049(9) -0.0046(10) 0.0001(10)
C004 0.0322(15) 0.0228(11) 0.0289(12) 0.0026(9) 0.0009(10) -0.0004(11)
C005 0.0335(15) 0.0299(13) 0.0277(12) -0.0026(9) 0.0022(11) -0.0029(11)
C006 0.0283(14) 0.0291(12) 0.0302(12) 0.0041(10) 0.0007(11) 0.0010(11)
C007 0.0353(15) 0.0293(12) 0.0244(12) 0.0004(9) 0.0014(11) 0.0006(11)
C008 0.0274(14) 0.0276(12) 0.0311(13) 0.0010(9) 0.0021(10) -0.0033(11)
C009 0.0338(15) 0.0266(12) 0.0352(14) -0.0022(10) -0.0025(12) 0.0067(11)
C00A 0.0300(15) 0.0333(14) 0.0371(13) 0.0016(11) 0.0037(12) -0.0024(12)
C00B 0.0274(14) 0.0370(14) 0.0358(13) -0.0023(11) 0.0011(12) -0.0002(12)
C00C 0.0419(16) 0.0342(13) 0.0251(12) -0.0070(10) -0.0010(11) -0.0007(13)
C00D 0.0305(14) 0.0303(13) 0.0283(12) 0.0033(10) -0.0011(11) -0.0017(11)
C00E 0.0295(15) 0.0341(14) 0.0362(13) 0.0011(11) -0.0004(12) 0.0034(12)
C00F 0.0349(15) 0.0316(13) 0.0265(12) 0.0018(10) -0.0036(11) -0.0010(12)
C00G 0.0343(17) 0.0442(15) 0.0346(14) -0.0050(11) -0.0026(12) 0.0080(13)
C00H 0.0393(16) 0.0325(14) 0.0392(14) 0.0007(11) 0.0026(13) -0.0076(12)
C00I 0.0363(16) 0.0312(13) 0.0292(12) -0.0048(10) -0.0005(11) 0.0039(12)
C00J 0.0353(15) 0.0255(12) 0.0364(13) -0.0030(10) -0.0038(12) 0.0081(12)
C00K 0.0430(17) 0.0327(14) 0.0307(13) -0.0082(11) -0.0018(12) 0.0031(13)
C00L 0.0506(19) 0.0379(14) 0.0227(12) -0.0042(10) 0.0035(12) -0.0028(14)
C00M 0.0391(17) 0.0367(15) 0.0389(14) 0.0027(12) 0.0041(13) 0.0091(13)
C00N 0.0409(17) 0.0412(15) 0.0310(13) -0.0035(11) -0.0069(12) 0.0070(13)
C00O 0.0435(17) 0.0327(13) 0.0315(13) 0.0034(11) -0.0043(12) 0.0079(12)
C00P 0.0457(18) 0.0412(15) 0.0418(15) -0.0044(12) -0.0070(14) 0.0029(14)
C00Q 0.0489(18) 0.0283(13) 0.0342(13) 0.0001(10) 0.0065(13) -0.0010(13)
C00R 0.0370(16) 0.0334(14) 0.0492(16) -0.0065(12) -0.0074(13) 0.0024(13)
C00S 0.053(2) 0.0395(16) 0.0366(14) 0.0023(12) -0.0005(13) 0.0072(14)
C00T 0.059(2) 0.0344(14) 0.0354(14) 0.0059(11) 0.0066(14) 0.0013(15)
C00U 0.0335(16) 0.0382(15) 0.0593(18) 0.0007(12) 0.0018(14) 0.0037(13)
C00V 0.054(2) 0.0444(17) 0.0352(14) -0.0058(12) 0.0106(13) -0.0095(15)
C00W 0.0423(17) 0.0348(14) 0.0503(16) -0.0108(12) -0.0032(13) 0.0027(13)
C00X 0.0410(18) 0.0512(17) 0.0426(15) 0.0017(13) 0.0043(14) 0.0056(15)
C00Y 0.0440(19) 0.060(2) 0.0416(16) -0.0130(14) -0.0049(13) 0.0008(15)
C00Z 0.0456(19) 0.064(2) 0.0405(15) -0.0177(14) 0.0064(14) -0.0120(16)

loop_
_atom_type_symbol
_atom_type_description
_atom_type_scat_dispersion_real
_atom_type_scat_dispersion_imag
_atom_type_scat_source
C C 0.0137 0.0067 'International Tables Vol C Tables 4.2.6.8 and 6.1.1.4'
N N 0.0241 0.0134 'International Tables Vol C Tables 4.2.6.8 and 6.1.1.4'
O O 0.0389 0.0241 'International Tables Vol C Tables 4.2.6.8 and 6.1.1.4'
H H 0.0000 0.0000 'International Tables Vol C Tables 4.2.6.8 and 6.1.1.4'

loop_
_geom_angle_atom_site_label_1
_geom_angle_atom_site_label_2
_geom_angle_atom_site_label_3
_geom_angle
_geom_angle_site_symmetry_1
_geom_angle_site_symmetry_3
_geom_angle_publ_flag
C004 N002 C00I 120.93(19) . . ?
C004 N002 C00O 120.3(2) . . ?
C00O N002 C00I 111.9(2) . . ?
C00K N003 C00C 118.3(2) . . ?
N002 C004 C007 121.3(2) . . ?
N002 C004 C00F 121.7(2) . . ?
C00F C004 C007 116.9(2) . . ?
C008 C005 H005 119.1 . . ?
C00F C005 H005 119.1 . . ?
C00F C005 C008 121.9(2) . . ?
C00A C006 C00B 122.8(2) . . ?
C00A C006 C00E 118.6(2) . . ?
C00E C006 C00B 118.4(2) . . ?
C004 C007 H007 119.4 . . ?
C00D C007 C004 121.2(2) . . ?
C00D C007 H007 119.4 . . ?
C005 C008 C00B 124.5(2) . . ?
C005 C008 C00D 117.0(2) . . ?
C00D C008 C00B 118.5(2) . . ?
C00G C009 C00I 118.9(2) . . ?
C00G C009 C00J 118.9(2) . . ?
C00J C009 C00I 122.2(2) . . ?
C006 C00A H00A 119.6 . . ?
C00H C00A C006 120.7(2) . . ?
C00H C00A H00A 119.6 . . ?
O001 C00B C006 118.3(2) . . ?
O001 C00B C008 120.7(2) . . ?
C008 C00B C006 121.0(2) . . ?
N003 C00C C00L 122.7(2) . . ?
N003 C00C C00P 118.2(2) . . ?
C00L C00C C00P 119.1(3) . . ?
C007 C00D C008 122.0(2) . . ?
C007 C00D H00D 119.0 . . ?
C008 C00D H00D 119.0 . . ?
C006 C00E H00E 119.5 . . ?
C00M C00E C006 121.1(3) . . ?
C00M C00E H00E 119.5 . . ?
C004 C00F H00F 119.5 . . ?
C005 C00F C004 121.0(2) . . ?
C005 C00F H00F 119.5 . . ?
C009 C00G H00G 119.3 . . ?
C00X C00G C009 121.5(3) . . ?
C00X C00G H00G 119.3 . . ?
C00A C00H H00H 120.2 . . ?
C00Q C00H C00A 119.7(3) . . ?
C00Q C00H H00H 120.2 . . ?
N002 C00I C009 111.8(2) . . ?
N002 C00I H00I 107.5 . . ?
N002 C00I C00W 111.7(2) . . ?
C009 C00I H00I 107.5 . . ?
C009 C00I C00W 110.7(2) . . ?
C00W C00I H00I 107.5 . . ?
C009 C00J C00N 120.6(2) . . ?
C00R C00J C009 118.9(2) . . ?
C00R C00J C00N 120.5(2) . . ?
N003 C00K C00S 122.3(3) . . ?
N003 C00K C00W 118.2(2) . . ?
C00S C00K C00W 119.4(3) . . ?
C00T C00L C00C 116.8(3) . . ?
C00T C00L C00V 123.9(2) . . ?
C00V C00L C00C 119.3(3) . . ?
C00E C00M H00M 120.2 . . ?
C00E C00M C00Q 119.5(3) . . ?
C00Q C00M H00M 120.2 . . ?
C00J C00N H00B 109.6 . . ?
C00J C00N H00C 109.6 . . ?
C00J C00N C00O 110.5(2) . . ?
H00B C00N H00C 108.1 . . ?
C00O C00N H00B 109.6 . . ?
C00O C00N H00C 109.6 . . ?
N002 C00O C00N 110.6(2) . . ?
N002 C00O H00J 109.5 . . ?
N002 C00O H00K 109.5 . . ?
C00N C00O H00J 109.5 . . ?
C00N C00O H00K 109.5 . . ?
H00J C00O H00K 108.1 . . ?
C00C C00P H00P 120.0 . . ?
C00Y C00P C00C 120.1(3) . . ?
C00Y C00P H00P 120.0 . . ?
C00H C00Q C00M 120.4(2) . . ?
C00H C00Q H00Q 119.8 . . ?
C00M C00Q H00Q 119.8 . . ?
C00J C00R H00R 119.2 . . ?
C00U C00R C00J 121.5(3) . . ?
C00U C00R H00R 119.2 . . ?
C00K C00S H00S 120.1 . . ?
C00T C00S C00K 119.8(3) . . ?
C00T C00S H00S 120.1 . . ?
C00L C00T H00T 120.0 . . ?
C00S C00T C00L 120.1(2) . . ?
C00S C00T H00T 120.0 . . ?
C00R C00U H00U 120.3 . . ?
C00X C00U C00R 119.4(3) . . ?
C00X C00U H00U 120.3 . . ?
C00L C00V H00V 119.8 . . ?
C00Z C00V C00L 120.4(3) . . ?
C00Z C00V H00V 119.8 . . ?
C00I C00W H00L 108.7 . . ?
C00I C00W H00N 108.7 . . ?
C00K C00W C00I 114.2(2) . . ?
C00K C00W H00L 108.7 . . ?
C00K C00W H00N 108.7 . . ?
H00L C00W H00N 107.6 . . ?
C00G C00X H00X 120.1 . . ?
C00U C00X C00G 119.8(3) . . ?
C00U C00X H00X 120.1 . . ?
C00P C00Y H00Y 119.6 . . ?
C00P C00Y C00Z 120.8(3) . . ?
C00Z C00Y H00Y 119.6 . . ?
C00V C00Z C00Y 120.4(3) . . ?
C00V C00Z H00Z 119.8 . . ?
C00Y C00Z H00Z 119.8 . . ?

loop_
_geom_bond_atom_site_label_1
_geom_bond_atom_site_label_2
_geom_bond_distance
_geom_bond_site_symmetry_2
_geom_bond_publ_flag
O001 C00B 1.231(3) . ?
N002 C004 1.389(3) . ?
N002 C00I 1.468(3) . ?
N002 C00O 1.462(3) . ?
N003 C00C 1.369(3) . ?
N003 C00K 1.317(4) . ?
C004 C007 1.412(3) . ?
C004 C00F 1.408(3) . ?
C005 H005 0.9500 . ?
C005 C008 1.396(4) . ?
C005 C00F 1.384(4) . ?
C006 C00A 1.390(4) . ?
C006 C00B 1.501(3) . ?
C006 C00E 1.391(4) . ?
C007 H007 0.9500 . ?
C007 C00D 1.374(3) . ?
C008 C00B 1.473(4) . ?
C008 C00D 1.400(3) . ?
C009 C00G 1.394(4) . ?
C009 C00I 1.524(4) . ?
C009 C00J 1.398(3) . ?
C00A H00A 0.9500 . ?
C00A C00H 1.389(4) . ?
C00C C00L 1.417(4) . ?
C00C C00P 1.417(4) . ?
C00D H00D 0.9500 . ?
C00E H00E 0.9500 . ?
C00E C00M 1.383(4) . ?
C00F H00F 0.9500 . ?
C00G H00G 0.9500 . ?
C00G C00X 1.380(4) . ?
C00H H00H 0.9500 . ?
C00H C00Q 1.382(4) . ?
C00I H00I 1.0000 . ?
C00I C00W 1.549(4) . ?
C00J C00N 1.509(4) . ?
C00J C00R 1.393(4) . ?
C00K C00S 1.420(4) . ?
C00K C00W 1.502(4) . ?
C00L C00T 1.410(4) . ?
C00L C00V 1.415(4) . ?
C00M H00M 0.9500 . ?
C00M C00Q 1.384(4) . ?
C00N H00B 0.9900 . ?
C00N H00C 0.9900 . ?
C00N C00O 1.520(4) . ?
C00O H00J 0.9900 . ?
C00O H00K 0.9900 . ?
C00P H00P 0.9500 . ?
C00P C00Y 1.368(4) . ?
C00Q H00Q 0.9500 . ?
C00R H00R 0.9500 . ?
C00R C00U 1.386(4) . ?
C00S H00S 0.9500 . ?
C00S C00T 1.345(4) . ?
C00T H00T 0.9500 . ?
C00U H00U 0.9500 . ?
C00U C00X 1.379(4) . ?
C00V H00V 0.9500 . ?
C00V C00Z 1.365(5) . ?
C00W H00L 0.9900 . ?
C00W H00N 0.9900 . ?
C00X H00X 0.9500 . ?
C00Y H00Y 0.9500 . ?
C00Y C00Z 1.408(5) . ?
C00Z H00Z 0.9500 . ?

loop_
_geom_torsion_atom_site_label_1
_geom_torsion_atom_site_label_2
_geom_torsion_atom_site_label_3
_geom_torsion_atom_site_label_4
_geom_torsion
_geom_torsion_site_symmetry_1
_geom_torsion_site_symmetry_2
_geom_torsion_site_symmetry_3
_geom_torsion_site_symmetry_4
_geom_torsion_publ_flag
N002 C004 C007 C00D 179.2(2) . . . . ?
N002 C004 C00F C005 179.8(2) . . . . ?
N002 C00I C00W C00K 56.2(3) . . . . ?
N003 C00C C00L C00T -0.3(3) . . . . ?
N003 C00C C00L C00V 179.6(2) . . . . ?
N003 C00C C00P C00Y -179.3(2) . . . . ?
N003 C00K C00S C00T -1.1(4) . . . . ?
N003 C00K C00W C00I 35.5(3) . . . . ?
C004 N002 C00I C009 105.7(3) . . . . ?
C004 N002 C00I C00W -129.6(2) . . . . ?
C004 N002 C00O C00N -83.8(3) . . . . ?
C004 C007 C00D C008 0.9(4) . . . . ?
C005 C008 C00B O001 -151.5(3) . . . . ?
C005 C008 C00B C006 31.3(4) . . . . ?
C005 C008 C00D C007 -2.9(4) . . . . ?
C006 C00A C00H C00Q 1.6(4) . . . . ?
C006 C00E C00M C00Q 1.1(4) . . . . ?
C007 C004 C00F C005 -3.0(4) . . . . ?
C008 C005 C00F C004 1.0(4) . . . . ?
C009 C00G C00X C00U -0.2(4) . . . . ?
C009 C00I C00W C00K -178.5(2) . . . . ?
C009 C00J C00N C00O 18.2(3) . . . . ?
C009 C00J C00R C00U -0.9(4) . . . . ?
C00A C006 C00B O001 -151.1(3) . . . . ?
C00A C006 C00B C008 26.1(4) . . . . ?
C00A C006 C00E C00M -0.2(4) . . . . ?
C00A C00H C00Q C00M -0.7(4) . . . . ?
C00B C006 C00A C00H 173.1(2) . . . . ?
C00B C006 C00E C00M -174.8(2) . . . . ?
C00B C008 C00D C007 179.3(2) . . . . ?
C00C N003 C00K C00S 2.0(4) . . . . ?
C00C N003 C00K C00W -179.0(2) . . . . ?
C00C C00L C00T C00S 1.2(4) . . . . ?
C00C C00L C00V C00Z -0.2(4) . . . . ?
C00C C00P C00Y C00Z -0.4(4) . . . . ?
C00D C008 C00B O001 26.1(4) . . . . ?
C00D C008 C00B C006 -151.1(2) . . . . ?
C00E C006 C00A C00H -1.1(4) . . . . ?
C00E C006 C00B O001 23.2(4) . . . . ?
C00E C006 C00B C008 -159.6(2) . . . . ?
C00E C00M C00Q C00H -0.7(4) . . . . ?
C00F C004 C007 C00D 2.0(3) . . . . ?
C00F C005 C008 C00B 179.6(2) . . . . ?
C00F C005 C008 C00D 1.9(4) . . . . ?
C00G C009 C00I N002 -167.0(2) . . . . ?
C00G C009 C00I C00W 67.8(3) . . . . ?
C00G C009 C00J C00N 179.9(2) . . . . ?
C00G C009 C00J C00R 1.3(3) . . . . ?
C00I N002 C004 C007 28.3(3) . . . . ?
C00I N002 C004 C00F -154.6(2) . . . . ?
C00I N002 C00O C00N 67.4(3) . . . . ?
C00I C009 C00G C00X 178.0(2) . . . . ?
C00I C009 C00J C00N 1.1(3) . . . . ?
C00I C009 C00J C00R -177.5(2) . . . . ?
C00J C009 C00G C00X -0.7(4) . . . . ?
C00J C009 C00I N002 11.7(3) . . . . ?
C00J C009 C00I C00W -113.5(3) . . . . ?
C00J C00N C00O N002 -51.2(3) . . . . ?
C00J C00R C00U C00X 0.0(4) . . . . ?
C00K N003 C00C C00L -1.3(3) . . . . ?
C00K N003 C00C C00P 177.9(2) . . . . ?
C00K C00S C00T C00L -0.6(4) . . . . ?
C00L C00C C00P C00Y -0.1(4) . . . . ?
C00L C00V C00Z C00Y -0.3(4) . . . . ?
C00N C00J C00R C00U -179.5(2) . . . . ?
C00O N002 C004 C007 176.9(2) . . . . ?
C00O N002 C004 C00F -6.0(3) . . . . ?
C00O N002 C00I C009 -45.3(3) . . . . ?
C00O N002 C00I C00W 79.4(3) . . . . ?
C00P C00C C00L C00T -179.4(2) . . . . ?
C00P C00C C00L C00V 0.4(3) . . . . ?
C00P C00Y C00Z C00V 0.6(4) . . . . ?
C00R C00J C00N C00O -163.2(2) . . . . ?
C00R C00U C00X C00G 0.5(4) . . . . ?
C00S C00K C00W C00I -145.5(2) . . . . ?
C00T C00L C00V C00Z 179.6(3) . . . . ?
C00V C00L C00T C00S -178.7(3) . . . . ?
C00W C00K C00S C00T 179.9(3) . . . . ?
